data_7161224
loop_
_publ_author_name
'Linnik, Stanislav A.'
'Molchanov, Alexander'
'Solov'ev, Denis V.'
'Konev, Alexander S.'
'Spiridonova, Dar'ya V.'
'Efremova, Mariia M.'

_publ_section_title
;
 N--N Ring Opening of Diazabicyclo[3.1.0]hexanes with Aryl Isocyanates and
 Isothiocyanates
;
_journal_name_full 'Organic &amp; Biomolecular Chemistry'
_journal_paper_doi 10.1039/D6OB00116E
_journal_year 2026
_chemical_formula_moiety 'C27 H23 Cl3 N5 O3'
_chemical_formula_sum 'C27 H23 Cl3 N5 O3'
_chemical_formula_weight 571.85
_space_group_crystal_system hexagonal
_space_group_IT_number 169
_space_group_name_Hall 'P 61'
_space_group_name_H-M_alt 'P 61'
_atom_sites_solution_hydrogens geom
_atom_sites_solution_primary dual
_audit_creation_date 2024-05-17
_audit_creation_method
;
Olex2 1.5
(compiled 2024.02.16 svn.r378c4104 for OlexSys, GUI svn.r6928)
;
_audit_update_record
;
2025-02-07 deposited with the CCDC.	2026-06-15 downloaded from the CCDC.
;
_cell_angle_alpha 90
_cell_angle_beta 90
_cell_angle_gamma 120
_cell_formula_units_Z 6
_cell_length_a 19.0210(3)
_cell_length_b 19.0210(3)
_cell_length_c 13.5011(2)
_cell_measurement_reflns_used 8218
_cell_measurement_temperature 100(2)
_cell_measurement_theta_max 76.7670
_cell_measurement_theta_min 2.6740
_cell_volume 4230.25(11)
_computing_cell_refinement 'CrysAlisPro 1.171.41.103a (Rigaku OD, 2021)'
_computing_data_collection 'CrysAlisPro 1.171.41.103a (Rigaku OD, 2021)'
_computing_data_reduction 'CrysAlisPro 1.171.41.103a (Rigaku OD, 2021)'
_computing_molecular_graphics 'Olex2 1.5 (Dolomanov et al., 2009)'
_computing_publication_material 'Olex2 1.5 (Dolomanov et al., 2009)'
_computing_structure_refinement 'SHELXL 2018/3 (Sheldrick, 2015)'
_computing_structure_solution 'SHELXT 2018/2 (Sheldrick, 2015)'
_diffrn_ambient_environment N~2~
_diffrn_ambient_temperature 100(2)
_diffrn_detector 'Hybrid Pixel Array Detector'
_diffrn_detector_area_resol_mean 10.0000
_diffrn_detector_type HyPix
_diffrn_measured_fraction_theta_full 1.000
_diffrn_measured_fraction_theta_max 1.000
_diffrn_measurement_details
;
List of Runs (angles in degrees, time in seconds):

  # Type    Start    End  Width  t~exp~   \w     \q     \k     \f   Frames
#--------------------------------------------------------------------------
  1  \w    -24.00  41.00   0.50    8.50    --   47.51 -48.00 -98.00  130
  2  \w   -175.00 -83.00   0.50   38.00    -- -106.00-106.00 174.00  184
  3  \w   -105.00 -43.00   0.50   38.00    -- -106.00 144.00  87.00  124
  4  \w    -17.00  20.00   0.50    8.50    --   47.51 -19.00 120.00   74
  5  \w    -13.00  20.00   0.50    8.50    --   47.51 -19.00 -90.00   66
  6  \w     79.00 104.00   0.50    8.50    --   47.51 125.00 -90.00   50
  7  \w     58.00  99.00   0.50   38.00    --  113.25 -77.00 -60.00   82
  8  \w     92.00 133.00   0.50   38.00    --  113.25  77.00 150.00   82
  9  \w     42.00  67.00   0.50   38.00    --  113.25 -61.00 -90.00   50
 10  \w    150.00 177.00   0.50   38.00    --  113.25  45.00  90.00   54
 11  \w    104.00 138.00   0.50   38.00    --  113.25  45.00  90.00   68
 12  \w     42.00  68.00   0.50   38.00    --  113.25 -61.00 120.00   52
 13  \w     42.00 102.00   0.50   38.00    --  113.25 -77.00  30.00  120
 14  \w     98.00 173.00   0.50   38.00    --  113.25  61.00-180.00  150
 15  \w     44.00  71.00   0.50   38.00    --  113.25 -61.00  30.00   54
;
_diffrn_measurement_device 'four-circle diffractometer'
_diffrn_measurement_device_type 'XtaLAB Synergy, Single source at home/near, HyPix'
_diffrn_measurement_method '\w scans'
_diffrn_orient_matrix_type 'CrysAlisPro convention (1999,Acta A55,543-557)'
_diffrn_orient_matrix_UB_11 -0.0648387000
_diffrn_orient_matrix_UB_12 0.0066886000
_diffrn_orient_matrix_UB_13 -0.0612455000
_diffrn_orient_matrix_UB_21 -0.0630409000
_diffrn_orient_matrix_UB_22 -0.0878289000
_diffrn_orient_matrix_UB_23 0.0282378000
_diffrn_orient_matrix_UB_31 -0.0236192000
_diffrn_orient_matrix_UB_32 0.0313838000
_diffrn_orient_matrix_UB_33 0.0920637000
_diffrn_radiation_monochromator mirror
_diffrn_radiation_probe x-ray
_diffrn_radiation_type 'Cu K\a'
_diffrn_radiation_wavelength 1.54184
_diffrn_reflns_av_R_equivalents 0.0464
_diffrn_reflns_av_unetI/netI 0.0450
_diffrn_reflns_Laue_measured_fraction_full 1.000
_diffrn_reflns_Laue_measured_fraction_max 1.000
_diffrn_reflns_limit_h_max 16
_diffrn_reflns_limit_h_min -23
_diffrn_reflns_limit_k_max 23
_diffrn_reflns_limit_k_min -20
_diffrn_reflns_limit_l_max 16
_diffrn_reflns_limit_l_min -16
_diffrn_reflns_number 17903
_diffrn_reflns_point_group_measured_fraction_full 0.936
_diffrn_reflns_point_group_measured_fraction_max 0.936
_diffrn_reflns_theta_full 67.684
_diffrn_reflns_theta_max 69.993
_diffrn_reflns_theta_min 2.682
_diffrn_source 'micro-focus sealed X-ray tube'
_diffrn_source_type 'PhotonJet (Cu) X-ray Source'
_exptl_absorpt_coefficient_mu 3.254
_exptl_absorpt_correction_T_max 1.00000
_exptl_absorpt_correction_T_min 0.56011
_exptl_absorpt_correction_type multi-scan
_exptl_absorpt_process_details
;
CrysAlisPro 1.171.41.103a (Rigaku Oxford Diffraction, 2021)
Empirical absorption correction using spherical harmonics,
implemented in SCALE3 ABSPACK scaling algorithm.
;
_exptl_crystal_colour 'clear colourless'
_exptl_crystal_colour_lustre clear
_exptl_crystal_colour_primary colourless
_exptl_crystal_density_diffrn 1.347
_exptl_crystal_description prism
_exptl_crystal_F_000 1770
_exptl_crystal_size_max 0.07
_exptl_crystal_size_mid 0.05
_exptl_crystal_size_min 0.03
_refine_diff_density_max 0.987
_refine_diff_density_min -0.444
_refine_diff_density_rms 0.072
_refine_ls_abs_structure_details
;
 Flack x determined using 1763 quotients [(I+)-(I-)]/[(I+)+(I-)]
 (Parsons, Flack and Wagner, Acta Cryst. B69 (2013) 249-259).
;
_refine_ls_abs_structure_Flack 0.030(13)
_refine_ls_extinction_method none
_refine_ls_goodness_of_fit_ref 1.041
_refine_ls_hydrogen_treatment constr
_refine_ls_matrix_type full
_refine_ls_number_parameters 355
_refine_ls_number_reflns 5021
_refine_ls_number_restraints 1
_refine_ls_restrained_S_all 1.041
_refine_ls_R_factor_all 0.0644
_refine_ls_R_factor_gt 0.0599
_refine_ls_shift/su_max 0.000
_refine_ls_shift/su_mean 0.000
_refine_ls_structure_factor_coef Fsqd
_refine_ls_weighting_details 'w=1/[\s^2^(Fo^2^)+(0.1063P)^2^+2.1454P] where P=(Fo^2^+2Fc^2^)/3'
_refine_ls_weighting_scheme calc
_refine_ls_wR_factor_gt 0.1636
_refine_ls_wR_factor_ref 0.1675
_reflns_Friedel_coverage 0.790
_reflns_Friedel_fraction_full 0.867
_reflns_Friedel_fraction_max 0.866
_reflns_number_gt 4606
_reflns_number_total 5021
_reflns_threshold_expression 'I > 2\s(I)'
_cod_data_source_file d6ob00116e2.cif
_cod_data_source_block 032-017_mme28
_cod_original_cell_volume 4230.25(15)
_cod_database_code 7161224
_shelx_shelxl_version_number 2018/3
_chemical_oxdiff_formula 'C27 H23 Cl3 N5 O3'
_shelx_space_group_comment
;
The symmetry employed for this shelxl refinement is uniquely defined
by the following loop, which should always be used as a source of
symmetry information in preference to the above space-group names.
They are only intended as comments.
;
_shelx_estimated_absorpt_t_max 0.909
_shelx_estimated_absorpt_t_min 0.804
_olex2_refinement_description
;
1. Fixed Uiso
 At 1.2 times of:
  All C(H) groups, All C(H,H) groups
 At 1.5 times of:
  All C(H,H,H) groups
2. Others
 Sof(Cl1)=Sof(H013)=1-FVAR(1)
 Sof(Cl00)=Sof(H00X)=FVAR(1)
3.a Ternary CH refined with riding coordinates:
 C00E(H00E)
3.b Secondary CH2 refined with riding coordinates:
 C00I(H00A,H00B), C00K(H00C,H00D)
3.c Aromatic/amide H refined with riding coordinates:
 C00L(H00L), C00P(H00P), C00Q(H00Q), C00T(H00T), C00V(H00V), C00W(H00W),
 C00X(H00X), C00Y(H00Y), C00Z(H00Z), C010(H010), C011(H011), C012(H012),
 C013(H013)
3.d Idealised Me refined as rotating group:
 C00M(H00F,H00G,H00H), C00N(H00I,H00J,H00K)
;
_olex2_submission_special_instructions 'No special instructions were received'
_oxdiff_exptl_absorpt_empirical_details
;
Empirical correction (ABSPACK) includes:
- Absorption correction using spherical harmonics
- Frame scaling
;
_oxdiff_exptl_absorpt_empirical_full_max 1.910
_oxdiff_exptl_absorpt_empirical_full_min 0.507

loop_
_space_group_symop_operation_xyz
'x, y, z'
'-y, x-y, z+1/3'
'-x+y, -x, z+2/3'
'-x, -y, z+1/2'
'y, -x+y, z+5/6'
'x-y, x, z+1/6'

loop_
_atom_site_label
_atom_site_type_symbol
_atom_site_fract_x
_atom_site_fract_y
_atom_site_fract_z
_atom_site_U_iso_or_equiv
_atom_site_adp_type
_atom_site_occupancy
_atom_site_site_symmetry_order
_atom_site_calc_flag
_atom_site_refinement_flags_posn
_atom_site_refinement_flags_adp
_atom_site_refinement_flags_occupancy
_atom_site_disorder_assembly
_atom_site_disorder_group
Cl01 Cl 0.77289(13) 0.05645(12) 0.06711(15) 0.0714(5) Uani 1 1 d . . . . .
Cl02 Cl 0.53493(18) -0.07757(10) 0.22103(14) 0.0886(8) Uani 1 1 d . . . . .
O003 O 0.6445(2) 0.05812(19) 0.5642(3) 0.0357(7) Uani 1 1 d . . . . .
O004 O 0.60114(19) 0.24346(19) 0.4010(3) 0.0347(7) Uani 1 1 d . . . . .
O005 O 0.7745(2) 0.1774(2) 0.3908(3) 0.0439(9) Uani 1 1 d . . . . .
N006 N 0.7107(2) 0.2881(2) 0.5019(3) 0.0271(7) Uani 1 1 d . . . . .
N007 N 0.6242(2) 0.1493(2) 0.4777(3) 0.0296(8) Uani 1 1 d . . . . .
N008 N 0.7352(2) 0.1915(2) 0.5830(3) 0.0322(8) Uani 1 1 d . . . . .
N009 N 0.8400(2) 0.2977(2) 0.4758(3) 0.0336(8) Uani 1 1 d . . . . .
N00A N 0.9015(3) 0.2731(3) 0.3429(4) 0.0416(11) Uani 1 1 d . . . . .
Cl00 Cl 0.9407(3) 0.1032(4) 0.6774(4) 0.126(2) Uani 0.612(8) 1 d . . P A 1
C00C C 0.6437(3) 0.2297(3) 0.4561(3) 0.0298(9) Uani 1 1 d . . . . .
C00D C 0.6681(3) 0.1286(3) 0.5424(4) 0.0307(9) Uani 1 1 d . . . . .
C00E C 0.7718(3) 0.2734(3) 0.5448(3) 0.0298(9) Uani 1 1 d . . . . .
H00E H 0.794164 0.310381 0.603275 0.036 Uiso 1 1 calc R U . . .
C00F C 0.5593(3) 0.0854(3) 0.4220(4) 0.0350(10) Uani 1 1 d . . . . .
C00G C 0.8180(3) 0.4092(3) 0.4146(4) 0.0339(10) Uani 1 1 d . . . . .
C00H C 0.8342(3) 0.2450(3) 0.4008(4) 0.0356(10) Uani 1 1 d . . . . .
C00I C 0.7421(3) 0.3742(3) 0.4807(4) 0.0314(10) Uani 1 1 d . . . . .
H00A H 0.755796 0.404787 0.543771 0.038 Uiso 1 1 calc R U . . .
H00B H 0.699502 0.380834 0.447247 0.038 Uiso 1 1 calc R U . . .
C00J C 0.7799(3) 0.1760(3) 0.6580(4) 0.0413(12) Uani 1 1 d . . . . .
C00K C 0.8782(3) 0.3865(3) 0.4583(4) 0.0357(10) Uani 1 1 d . . . . .
H00C H 0.924603 0.404086 0.412352 0.043 Uiso 1 1 calc R U . . .
H00D H 0.899468 0.415663 0.521742 0.043 Uiso 1 1 calc R U . . .
C00L C 0.5781(4) 0.0405(3) 0.3568(4) 0.0434(12) Uani 1 1 d . . . . .
H00L H 0.632157 0.050659 0.350694 0.052 Uiso 1 1 calc R U . . .
C00M C 0.8580(3) 0.5020(3) 0.4167(5) 0.0419(12) Uani 1 1 d . . . . .
H00F H 0.820242 0.518122 0.389780 0.063 Uiso 1 1 calc R U . . .
H00G H 0.907518 0.526029 0.376486 0.063 Uiso 1 1 calc R U . . .
H00H H 0.871740 0.521288 0.485121 0.063 Uiso 1 1 calc R U . . .
C00N C 0.7952(3) 0.3780(3) 0.3094(4) 0.0397(11) Uani 1 1 d . . . . .
H00I H 0.762914 0.318593 0.310167 0.060 Uiso 1 1 calc R U . . .
H00J H 0.844602 0.395188 0.270422 0.060 Uiso 1 1 calc R U . . .
H00K H 0.763277 0.400079 0.279685 0.060 Uiso 1 1 calc R U . . .
C00O C 0.9090(3) 0.2275(3) 0.2638(4) 0.0407(12) Uani 1 1 d . . . . .
C00P C 0.7758(4) 0.1952(3) 0.7537(5) 0.0498(14) Uani 1 1 d . . . . .
H00P H 0.743805 0.218893 0.770851 0.060 Uiso 1 1 calc R U . . .
C00Q C 0.8431(4) 0.1721(4) 0.2078(5) 0.0470(13) Uani 1 1 d . . . . .
H00Q H 0.790123 0.163260 0.220351 0.056 Uiso 1 1 calc R U . . .
C00R C 0.8564(4) 0.1298(4) 0.1331(5) 0.0529(14) Uani 1 1 d . . . . .
Cl1 Cl 0.8376(4) 0.2285(5) 0.9320(4) 0.099(3) Uani 0.388(8) 1 d . . P A 2
C00T C 0.4807(3) 0.0714(4) 0.4318(5) 0.0467(14) Uani 1 1 d . . . . .
H00T H 0.468854 0.101752 0.477913 0.056 Uiso 1 1 calc R U . . .
C00U C 0.5151(5) -0.0200(3) 0.3005(5) 0.0602(19) Uani 1 1 d . . . . .
C00V C 0.4189(4) 0.0116(4) 0.3727(5) 0.0596(19) Uani 1 1 d . . . . .
H00V H 0.365235 0.002755 0.377002 0.072 Uiso 1 1 calc R U . . .
C00W C 0.4362(5) -0.0343(4) 0.3082(5) 0.065(2) Uani 1 1 d . . . . .
H00W H 0.394196 -0.075567 0.269354 0.078 Uiso 1 1 calc R U . . .
C00X C 0.8183(5) 0.1805(5) 0.8267(6) 0.072(2) Uani 1 1 d . . . . .
H00X H 0.815667 0.195090 0.893352 0.086 Uiso 0.612(8) 1 calc R U P A 1
C00Y C 0.9861(4) 0.2413(4) 0.2424(7) 0.064(2) Uani 1 1 d . . . . .
H00Y H 1.031709 0.280430 0.278799 0.077 Uiso 1 1 calc R U . . .
C00Z C 0.9313(5) 0.1404(4) 0.1131(6) 0.067(2) Uani 1 1 d . . . . .
H00Z H 0.938449 0.109162 0.063351 0.081 Uiso 1 1 calc R U . . .
C010 C 0.8629(5) 0.1459(5) 0.8045(7) 0.075(2) Uani 1 1 d . . . . .
H010 H 0.888737 0.132194 0.855077 0.090 Uiso 1 1 calc R U . . .
C011 C 0.8288(6) 0.1440(7) 0.6303(7) 0.082(3) Uani 1 1 d . . . . .
H011 H 0.833728 0.131835 0.563337 0.098 Uiso 1 1 calc R U . . .
C012 C 0.9960(5) 0.1971(5) 0.1665(8) 0.077(2) Uani 1 1 d . . . . .
H012 H 1.048932 0.206634 0.151725 0.093 Uiso 1 1 calc R U . . .
C013 C 0.8702(7) 0.1309(8) 0.7073(10) 0.100(4) Uani 1 1 d . . . . .
H013 H 0.905230 0.110468 0.690952 0.120 Uiso 0.388(8) 1 calc R U P A 2

loop_
_atom_site_aniso_label
_atom_site_aniso_U_11
_atom_site_aniso_U_22
_atom_site_aniso_U_33
_atom_site_aniso_U_23
_atom_site_aniso_U_13
_atom_site_aniso_U_12
Cl01 0.0914(12) 0.0791(11) 0.0606(10) -0.0311(9) -0.0180(9) 0.0553(10)
Cl02 0.150(2) 0.0448(8) 0.0495(10) -0.0117(7) -0.0135(11) 0.0325(10)
O003 0.0351(16) 0.0337(16) 0.037(2) 0.0054(14) 0.0022(14) 0.0165(13)
O004 0.0311(15) 0.0328(16) 0.0352(18) 0.0070(14) -0.0051(14) 0.0122(13)
O005 0.0360(17) 0.0353(18) 0.048(2) -0.0140(16) 0.0092(16) 0.0082(15)
N006 0.0250(17) 0.0287(17) 0.0259(18) -0.0011(14) 0.0008(14) 0.0121(15)
N007 0.0294(18) 0.0264(17) 0.027(2) 0.0016(15) -0.0014(15) 0.0098(15)
N008 0.0313(19) 0.0348(19) 0.033(2) -0.0017(16) -0.0041(16) 0.0185(16)
N009 0.0245(17) 0.0320(19) 0.041(2) -0.0076(17) 0.0015(16) 0.0118(16)
N00A 0.033(2) 0.034(2) 0.054(3) -0.0081(19) 0.0099(19) 0.0140(17)
Cl00 0.114(3) 0.219(6) 0.117(4) 0.052(4) 0.022(3) 0.137(4)
C00C 0.0239(19) 0.034(2) 0.026(2) 0.0018(18) 0.0052(17) 0.0102(17)
C00D 0.029(2) 0.034(2) 0.030(2) 0.0017(18) 0.0032(18) 0.0163(18)
C00E 0.027(2) 0.034(2) 0.030(2) -0.0057(18) -0.0025(17) 0.0169(18)
C00F 0.035(2) 0.029(2) 0.028(2) 0.0084(18) -0.0026(18) 0.0065(19)
C00G 0.031(2) 0.031(2) 0.031(2) -0.0054(18) 0.0020(18) 0.0089(18)
C00H 0.031(2) 0.029(2) 0.044(3) -0.005(2) 0.005(2) 0.0126(19)
C00I 0.032(2) 0.031(2) 0.031(2) -0.0027(18) 0.0019(18) 0.0154(18)
C00J 0.040(3) 0.040(3) 0.044(3) 0.003(2) -0.009(2) 0.020(2)
C00K 0.024(2) 0.029(2) 0.047(3) -0.010(2) 0.0019(19) 0.0078(18)
C00L 0.061(3) 0.028(2) 0.029(3) 0.0044(19) -0.007(2) 0.013(2)
C00M 0.039(3) 0.032(2) 0.047(3) -0.001(2) 0.005(2) 0.013(2)
C00N 0.040(3) 0.037(2) 0.029(3) -0.0017(19) 0.006(2) 0.010(2)
C00O 0.042(3) 0.030(2) 0.047(3) 0.002(2) 0.015(2) 0.016(2)
C00P 0.060(3) 0.042(3) 0.044(3) -0.003(2) -0.015(3) 0.022(3)
C00Q 0.056(3) 0.049(3) 0.047(3) -0.005(2) 0.003(3) 0.034(3)
C00R 0.071(4) 0.052(3) 0.043(3) -0.003(3) 0.008(3) 0.036(3)
Cl1 0.074(3) 0.158(7) 0.042(3) 0.019(3) -0.008(2) 0.039(4)
C00T 0.033(2) 0.043(3) 0.045(3) 0.015(2) -0.006(2) 0.005(2)
C00U 0.095(5) 0.029(3) 0.032(3) 0.005(2) -0.014(3) 0.012(3)
C00V 0.041(3) 0.051(3) 0.054(4) 0.022(3) -0.021(3) -0.001(3)
C00W 0.077(5) 0.032(3) 0.048(4) 0.009(3) -0.034(3) -0.002(3)
C00X 0.088(5) 0.060(4) 0.062(5) -0.003(3) -0.041(4) 0.033(4)
C00Y 0.044(3) 0.051(3) 0.087(5) -0.014(3) 0.023(3) 0.016(3)
C00Z 0.076(5) 0.057(4) 0.068(5) -0.008(3) 0.028(4) 0.033(4)
C010 0.069(4) 0.075(5) 0.073(5) 0.015(4) -0.028(4) 0.030(4)
C011 0.091(6) 0.129(7) 0.070(5) -0.002(5) -0.013(4) 0.088(6)
C012 0.055(4) 0.080(5) 0.091(6) -0.022(4) 0.028(4) 0.030(4)
C013 0.093(7) 0.131(9) 0.115(10) 0.017(7) -0.015(6) 0.085(7)

loop_
_atom_type_symbol
_atom_type_description
_atom_type_scat_dispersion_real
_atom_type_scat_dispersion_imag
_atom_type_scat_source
C C 0.0181 0.0091 'International Tables Vol C Tables 4.2.6.8 and 6.1.1.4'
H H 0.0000 0.0000 'International Tables Vol C Tables 4.2.6.8 and 6.1.1.4'
Cl Cl 0.3639 0.7018 'International Tables Vol C Tables 4.2.6.8 and 6.1.1.4'
N N 0.0311 0.0180 'International Tables Vol C Tables 4.2.6.8 and 6.1.1.4'
O O 0.0492 0.0322 'International Tables Vol C Tables 4.2.6.8 and 6.1.1.4'

loop_
_geom_angle_atom_site_label_1
_geom_angle_atom_site_label_2
_geom_angle_atom_site_label_3
_geom_angle
_geom_angle_site_symmetry_1
_geom_angle_site_symmetry_3
_geom_angle_publ_flag
C00C N006 C00E 122.9(4) . . ?
C00C N006 C00I 121.4(4) . . ?
C00E N006 C00I 112.1(4) . . ?
C00C N007 C00F 117.3(4) . . ?
C00D N007 C00C 124.4(4) . . ?
C00D N007 C00F 118.0(4) . . ?
C00D N008 C00E 122.7(4) . . ?
C00D N008 C00J 119.6(4) . . ?
C00J N008 C00E 117.1(4) . . ?
C00E N009 C00K 108.1(4) . . ?
C00H N009 C00E 119.6(4) . . ?
C00H N009 C00K 121.5(4) . . ?
C00H N00A C00O 123.5(4) . . ?
O004 C00C N006 123.8(4) . . ?
O004 C00C N007 120.9(4) . . ?
N006 C00C N007 115.2(4) . . ?
O003 C00D N007 121.3(4) . . ?
O003 C00D N008 122.7(5) . . ?
N008 C00D N007 115.9(4) . . ?
N006 C00E N008 110.6(4) . . ?
N006 C00E N009 110.7(4) . . ?
N006 C00E H00E 106.3 . . ?
N008 C00E N009 115.9(4) . . ?
N008 C00E H00E 106.3 . . ?
N009 C00E H00E 106.3 . . ?
C00L C00F N007 118.4(5) . . ?
C00T C00F N007 119.9(5) . . ?
C00T C00F C00L 121.7(5) . . ?
C00K C00G C00I 109.1(4) . . ?
C00K C00G C00M 107.9(4) . . ?
C00M C00G C00I 107.8(4) . . ?
C00N C00G C00I 110.6(4) . . ?
C00N C00G C00K 111.1(4) . . ?
C00N C00G C00M 110.4(4) . . ?
O005 C00H N009 122.4(5) . . ?
O005 C00H N00A 123.0(5) . . ?
N00A C00H N009 114.5(4) . . ?
N006 C00I C00G 111.6(4) . . ?
N006 C00I H00A 109.3 . . ?
N006 C00I H00B 109.3 . . ?
C00G C00I H00A 109.3 . . ?
C00G C00I H00B 109.3 . . ?
H00A C00I H00B 108.0 . . ?
C00P C00J N008 119.6(5) . . ?
C00P C00J C011 120.9(6) . . ?
C011 C00J N008 119.4(6) . . ?
N009 C00K C00G 111.8(4) . . ?
N009 C00K H00C 109.2 . . ?
N009 C00K H00D 109.2 . . ?
C00G C00K H00C 109.2 . . ?
C00G C00K H00D 109.2 . . ?
H00C C00K H00D 107.9 . . ?
C00F C00L H00L 121.0 . . ?
C00F C00L C00U 118.1(6) . . ?
C00U C00L H00L 121.0 . . ?
C00G C00M H00F 109.5 . . ?
C00G C00M H00G 109.5 . . ?
C00G C00M H00H 109.5 . . ?
H00F C00M H00G 109.5 . . ?
H00F C00M H00H 109.5 . . ?
H00G C00M H00H 109.5 . . ?
C00G C00N H00I 109.5 . . ?
C00G C00N H00J 109.5 . . ?
C00G C00N H00K 109.5 . . ?
H00I C00N H00J 109.5 . . ?
H00I C00N H00K 109.5 . . ?
H00J C00N H00K 109.5 . . ?
C00Q C00O N00A 122.8(5) . . ?
C00Y C00O N00A 117.3(5) . . ?
C00Y C00O C00Q 119.9(5) . . ?
C00J C00P H00P 119.8 . . ?
C00J C00P C00X 120.4(7) . . ?
C00X C00P H00P 119.8 . . ?
C00O C00Q H00Q 120.8 . . ?
C00R C00Q C00O 118.5(6) . . ?
C00R C00Q H00Q 120.8 . . ?
C00Q C00R Cl01 118.4(5) . . ?
C00Z C00R Cl01 118.9(5) . . ?
C00Z C00R C00Q 122.6(7) . . ?
C00F C00T H00T 120.5 . . ?
C00F C00T C00V 119.1(7) . . ?
C00V C00T H00T 120.5 . . ?
C00L C00U Cl02 119.8(7) . . ?
C00W C00U Cl02 119.0(5) . . ?
C00W C00U C00L 121.2(7) . . ?
C00T C00V H00V 120.0 . . ?
C00W C00V C00T 120.1(7) . . ?
C00W C00V H00V 120.0 . . ?
C00U C00W H00W 120.1 . . ?
C00V C00W C00U 119.8(5) . . ?
C00V C00W H00W 120.1 . . ?
C00P C00X Cl1 119.8(7) . . ?
C00P C00X H00X 119.5 . . ?
C010 C00X C00P 120.9(8) . . ?
C010 C00X Cl1 116.7(7) . . ?
C010 C00X H00X 119.5 . . ?
C00O C00Y H00Y 120.4 . . ?
C00O C00Y C012 119.2(7) . . ?
C012 C00Y H00Y 120.4 . . ?
C00R C00Z H00Z 120.9 . . ?
C00R C00Z C012 118.3(6) . . ?
C012 C00Z H00Z 120.9 . . ?
C00X C010 H010 120.9 . . ?
C00X C010 C013 118.2(7) . . ?
C013 C010 H010 120.9 . . ?
C00J C011 H011 122.0 . . ?
C00J C011 C013 115.9(9) . . ?
C013 C011 H011 122.0 . . ?
C00Y C012 H012 119.3 . . ?
C00Z C012 C00Y 121.5(7) . . ?
C00Z C012 H012 119.3 . . ?
C010 C013 Cl00 117.8(7) . . ?
C010 C013 C011 123.5(9) . . ?
C010 C013 H013 118.2 . . ?
C011 C013 Cl00 118.5(10) . . ?
C011 C013 H013 118.2 . . ?

loop_
_geom_bond_atom_site_label_1
_geom_bond_atom_site_label_2
_geom_bond_distance
_geom_bond_site_symmetry_2
_geom_bond_publ_flag
Cl01 C00R 1.746(7) . ?
Cl02 C00U 1.705(8) . ?
O003 C00D 1.218(6) . ?
O004 C00C 1.221(6) . ?
O005 C00H 1.225(6) . ?
N006 C00C 1.351(6) . ?
N006 C00E 1.445(6) . ?
N006 C00I 1.462(6) . ?
N007 C00C 1.411(6) . ?
N007 C00D 1.395(6) . ?
N007 C00F 1.438(6) . ?
N008 C00D 1.354(6) . ?
N008 C00E 1.448(6) . ?
N008 C00J 1.444(6) . ?
N009 C00E 1.471(6) . ?
N009 C00H 1.390(7) . ?
N009 C00K 1.486(6) . ?
N00A C00H 1.361(7) . ?
N00A C00O 1.427(7) . ?
Cl00 C013 1.717(10) . ?
C00E H00E 1.0000 . ?
C00F C00L 1.391(8) . ?
C00F C00T 1.388(8) . ?
C00G C00I 1.537(6) . ?
C00G C00K 1.530(7) . ?
C00G C00M 1.534(7) . ?
C00G C00N 1.516(7) . ?
C00I H00A 0.9900 . ?
C00I H00B 0.9900 . ?
C00J C00P 1.355(9) . ?
C00J C011 1.393(10) . ?
C00K H00C 0.9900 . ?
C00K H00D 0.9900 . ?
C00L H00L 0.9500 . ?
C00L C00U 1.400(8) . ?
C00M H00F 0.9800 . ?
C00M H00G 0.9800 . ?
C00M H00H 0.9800 . ?
C00N H00I 0.9800 . ?
C00N H00J 0.9800 . ?
C00N H00K 0.9800 . ?
C00O C00Q 1.390(9) . ?
C00O C00Y 1.385(8) . ?
C00P H00P 0.9500 . ?
C00P C00X 1.389(9) . ?
C00Q H00Q 0.9500 . ?
C00Q C00R 1.390(8) . ?
C00R C00Z 1.363(10) . ?
Cl1 C00X 1.630(11) . ?
C00T H00T 0.9500 . ?
C00T C00V 1.405(9) . ?
C00U C00W 1.388(12) . ?
C00V H00V 0.9500 . ?
C00V C00W 1.385(12) . ?
C00W H00W 0.9500 . ?
C00X H00X 0.9500 . ?
C00X C010 1.343(14) . ?
C00Y H00Y 0.9500 . ?
C00Y C012 1.396(10) . ?
C00Z H00Z 0.9500 . ?
C00Z C012 1.368(12) . ?
C010 H010 0.9500 . ?
C010 C013 1.365(16) . ?
C011 H011 0.9500 . ?
C011 C013 1.399(12) . ?
C012 H012 0.9500 . ?
C013 H013 0.9500 . ?

loop_
_geom_torsion_atom_site_label_1
_geom_torsion_atom_site_label_2
_geom_torsion_atom_site_label_3
_geom_torsion_atom_site_label_4
_geom_torsion
_geom_torsion_site_symmetry_1
_geom_torsion_site_symmetry_2
_geom_torsion_site_symmetry_3
_geom_torsion_site_symmetry_4
_geom_torsion_publ_flag
Cl01 C00R C00Z C012 -178.9(7) . . . . ?
Cl02 C00U C00W C00V 179.7(5) . . . . ?
N007 C00F C00L C00U -178.0(4) . . . . ?
N007 C00F C00T C00V 176.5(5) . . . . ?
N008 C00J C00P C00X 179.8(6) . . . . ?
N008 C00J C011 C013 179.9(8) . . . . ?
N00A C00O C00Q C00R -179.2(6) . . . . ?
N00A C00O C00Y C012 179.0(8) . . . . ?
C00C N006 C00E N008 -32.7(6) . . . . ?
C00C N006 C00E N009 97.2(5) . . . . ?
C00C N006 C00I C00G -104.2(5) . . . . ?
C00C N007 C00D O003 174.0(4) . . . . ?
C00C N007 C00D N008 -2.4(7) . . . . ?
C00C N007 C00F C00L 113.1(5) . . . . ?
C00C N007 C00F C00T -65.0(6) . . . . ?
C00D N007 C00C O004 -177.7(4) . . . . ?
C00D N007 C00C N006 1.1(6) . . . . ?
C00D N007 C00F C00L -61.1(6) . . . . ?
C00D N007 C00F C00T 120.8(5) . . . . ?
C00D N008 C00E N006 31.1(6) . . . . ?
C00D N008 C00E N009 -96.0(5) . . . . ?
C00D N008 C00J C00P -107.2(6) . . . . ?
C00D N008 C00J C011 74.9(8) . . . . ?
C00E N006 C00C O004 -163.1(4) . . . . ?
C00E N006 C00C N007 18.2(6) . . . . ?
C00E N006 C00I C00G 55.0(5) . . . . ?
C00E N008 C00D O003 168.4(4) . . . . ?
C00E N008 C00D N007 -15.3(6) . . . . ?
C00E N008 C00J C00P 81.5(6) . . . . ?
C00E N008 C00J C011 -96.3(7) . . . . ?
C00E N009 C00H O005 -1.5(8) . . . . ?
C00E N009 C00H N00A -178.6(4) . . . . ?
C00E N009 C00K C00G -59.4(5) . . . . ?
C00F N007 C00C O004 8.4(6) . . . . ?
C00F N007 C00C N006 -172.7(4) . . . . ?
C00F N007 C00D O003 -12.2(7) . . . . ?
C00F N007 C00D N008 171.4(4) . . . . ?
C00F C00L C00U Cl02 -179.0(4) . . . . ?
C00F C00L C00U C00W 0.9(8) . . . . ?
C00F C00T C00V C00W 2.2(8) . . . . ?
C00H N009 C00E N006 -82.3(5) . . . . ?
C00H N009 C00E N008 44.6(6) . . . . ?
C00H N009 C00K C00G 84.8(5) . . . . ?
C00H N00A C00O C00Q 31.3(9) . . . . ?
C00H N00A C00O C00Y -149.8(6) . . . . ?
C00I N006 C00C O004 -6.1(7) . . . . ?
C00I N006 C00C N007 175.1(4) . . . . ?
C00I N006 C00E N008 168.4(4) . . . . ?
C00I N006 C00E N009 -61.7(5) . . . . ?
C00I C00G C00K N009 53.2(5) . . . . ?
C00J N008 C00D O003 -2.4(7) . . . . ?
C00J N008 C00D N007 174.0(4) . . . . ?
C00J N008 C00E N006 -158.0(4) . . . . ?
C00J N008 C00E N009 75.0(6) . . . . ?
C00J C00P C00X Cl1 160.2(6) . . . . ?
C00J C00P C00X C010 -1.1(11) . . . . ?
C00J C011 C013 Cl00 -172.3(8) . . . . ?
C00J C011 C013 C010 1.6(18) . . . . ?
C00K N009 C00E N006 62.6(5) . . . . ?
C00K N009 C00E N008 -170.5(4) . . . . ?
C00K N009 C00H O005 -141.7(5) . . . . ?
C00K N009 C00H N00A 41.2(7) . . . . ?
C00K C00G C00I N006 -49.8(5) . . . . ?
C00L C00F C00T C00V -1.5(8) . . . . ?
C00L C00U C00W C00V -0.1(9) . . . . ?
C00M C00G C00I N006 -166.7(4) . . . . ?
C00M C00G C00K N009 170.0(4) . . . . ?
C00N C00G C00I N006 72.6(5) . . . . ?
C00N C00G C00K N009 -68.9(5) . . . . ?
C00O N00A C00H O005 1.1(9) . . . . ?
C00O N00A C00H N009 178.1(5) . . . . ?
C00O C00Q C00R Cl01 176.7(5) . . . . ?
C00O C00Q C00R C00Z 0.3(10) . . . . ?
C00O C00Y C012 C00Z -0.1(14) . . . . ?
C00P C00J C011 C013 2.1(13) . . . . ?
C00P C00X C010 C013 4.6(14) . . . . ?
C00Q C00O C00Y C012 -2.1(11) . . . . ?
C00Q C00R C00Z C012 -2.5(12) . . . . ?
C00R C00Z C012 C00Y 2.4(14) . . . . ?
Cl1 C00X C010 C013 -157.2(9) . . . . ?
C00T C00F C00L C00U 0.0(7) . . . . ?
C00T C00V C00W C00U -1.4(9) . . . . ?
C00X C010 C013 Cl00 169.0(8) . . . . ?
C00X C010 C013 C011 -5.0(18) . . . . ?
C00Y C00O C00Q C00R 2.0(9) . . . . ?
C011 C00J C00P C00X -2.4(10) . . . . ?
